data_7039030
loop_
_publ_author_name
'Yadav, Sangeeta'
'Raju, Saravanan'
'Singh, Harkesh B.'
'Butcher, Ray J.'

_publ_section_title
;
 Selone-stabilized aryltellurenyl cations.
;
_journal_issue 20
_journal_name_full 'Dalton transactions (Cambridge, England : 2003)'
_journal_page_first 8458
_journal_page_last 8467
_journal_paper_doi 10.1039/c6dt01081d
_journal_volume 45
_journal_year 2016
_chemical_formula_moiety 'C23 H31 Cl N2 Se Te'
_chemical_formula_sum 'C23 H31 Cl N2 Se Te'
_chemical_formula_weight 577.51
_space_group_IT_number 14
_symmetry_cell_setting monoclinic
_symmetry_Int_Tables_number 14
_symmetry_space_group_name_Hall '-P 2ybc'
_symmetry_space_group_name_H-M 'P 1 21/c 1'
_atom_sites_solution_hydrogens geom
_atom_sites_solution_primary direct
_atom_sites_solution_secondary difmap
_audit_creation_method SHELXL-97
_audit_update_record
;
2016-02-26 deposited with the CCDC.
2016-04-13 downloaded from the CCDC.
;
_cell_angle_alpha 90.00
_cell_angle_beta 90.382(6)
_cell_angle_gamma 90.00
_cell_formula_units_Z 4
_cell_length_a 7.4430(19)
_cell_length_b 16.986(5)
_cell_length_c 18.627(5)
_cell_measurement_reflns_used 4811
_cell_measurement_temperature 100(2)
_cell_measurement_theta_max 25.30
_cell_measurement_theta_min 3.20
_cell_volume 2354.9(11)
_computing_cell_refinement 'CrystalClear-SM Expert 2.1 b24'
_computing_data_collection 'CrystalClear-SM Expert 2.1 b24 (Rigaku, 2012)'
_computing_data_reduction 'CrystalClear-SM Expert 2.1 b24'
_computing_molecular_graphics 'CrystalStructure 4.0'
_computing_publication_material 'CrystalStructure 4.0 (Rigaku, 2010)'
_computing_structure_refinement 'SHELXL-97 (Sheldrick, 1997)'
_computing_structure_solution 'SHELXS-97 (Sheldrick, 1990)'
_diffrn_ambient_temperature 100(2)
_diffrn_detector_area_resol_mean 7.111
_diffrn_measured_fraction_theta_full 0.990
_diffrn_measured_fraction_theta_max 0.990
_diffrn_measurement_device_type 'Rigaku Saturn724'
_diffrn_measurement_method \w
_diffrn_radiation_monochromator graphite
_diffrn_radiation_source 'fine-focus sealed tube'
_diffrn_radiation_type MoK\a
_diffrn_radiation_wavelength 0.71073
_diffrn_reflns_av_R_equivalents 0.0897
_diffrn_reflns_av_sigmaI/netI 0.0628
_diffrn_reflns_limit_h_max 8
_diffrn_reflns_limit_h_min -8
_diffrn_reflns_limit_k_max 12
_diffrn_reflns_limit_k_min -20
_diffrn_reflns_limit_l_max 22
_diffrn_reflns_limit_l_min -22
_diffrn_reflns_number 18113
_diffrn_reflns_theta_full 25.35
_diffrn_reflns_theta_max 25.35
_diffrn_reflns_theta_min 3.18
_diffrn_standards_number 0
_exptl_absorpt_coefficient_mu 2.934
_exptl_absorpt_correction_T_max 0.724
_exptl_absorpt_correction_T_min 0.427
_exptl_absorpt_correction_type numerical
_exptl_absorpt_process_details 'NUMABS (Rigaku, 1999)'
_exptl_crystal_colour colorless
_exptl_crystal_density_diffrn 1.629
_exptl_crystal_density_method 'not measured'
_exptl_crystal_description prism
_exptl_crystal_F_000 1144
_exptl_crystal_size_max 0.420
_exptl_crystal_size_mid 0.320
_exptl_crystal_size_min 0.110
_refine_diff_density_max 0.983
_refine_diff_density_min -1.882
_refine_diff_density_rms 0.117
_refine_ls_extinction_method none
_refine_ls_goodness_of_fit_ref 1.012
_refine_ls_hydrogen_treatment mixed
_refine_ls_matrix_type full
_refine_ls_number_parameters 257
_refine_ls_number_reflns 4266
_refine_ls_number_restraints 0
_refine_ls_restrained_S_all 1.012
_refine_ls_R_factor_all 0.0371
_refine_ls_R_factor_gt 0.0321
_refine_ls_shift/su_max 0.001
_refine_ls_shift/su_mean 0.000
_refine_ls_structure_factor_coef Fsqd
_refine_ls_weighting_details 'calc w=1/[\s^2^(Fo^2^)+(0.0251P)^2^+0.0000P] where P=(Fo^2^+2Fc^2^)/3'
_refine_ls_weighting_scheme calc
_refine_ls_wR_factor_gt 0.0706
_refine_ls_wR_factor_ref 0.0722
_reflns_number_gt 3507
_reflns_number_total 4266
_reflns_threshold_expression >2sigma(I)
_cod_data_source_file c6dt01081d2.cif
_cod_data_source_block 18
_cod_depositor_comments 'Adding full bibliography for 7039028--7039034.cif.'
_cod_database_code 7039030

loop_
_symmetry_equiv_pos_as_xyz
'x, y, z'
'-x, y+1/2, -z+1/2'
'-x, -y, -z'
'x, -y-1/2, z-1/2'

loop_
_atom_site_label
_atom_site_type_symbol
_atom_site_fract_x
_atom_site_fract_y
_atom_site_fract_z
_atom_site_U_iso_or_equiv
_atom_site_adp_type
_atom_site_occupancy
_atom_site_symmetry_multiplicity
_atom_site_calc_flag
_atom_site_refinement_flags
Te1 Te 0.88789(3) -0.193158(12) 0.223352(12) 0.01555(8) Uani 1 1 d .
Se1 Se 0.86788(4) -0.052821(19) 0.293670(18) 0.01760(10) Uani 1 1 d .
Cl1 Cl 0.90860(12) -0.32519(5) 0.14523(5) 0.0225(2) Uani 1 1 d .
N1 N 0.5256(3) -0.03282(15) 0.36127(15) 0.0150(6) Uani 1 1 d .
C1 C 0.6852(4) -0.07119(18) 0.36097(18) 0.0148(7) Uani 1 1 d .
N2 N 0.6943(3) -0.11878(15) 0.41863(15) 0.0147(6) Uani 1 1 d .
C2 C 0.5348(4) -0.11146(18) 0.45736(18) 0.0157(8) Uani 1 1 d .
C3 C 0.4823(4) -0.14531(19) 0.52200(19) 0.0189(8) Uani 1 1 d .
H3A H 0.5554 -0.1822 0.5470 0.023 Uiso 1 1 calc R
C4 C 0.3158(4) -0.12163(19) 0.54758(19) 0.0204(8) Uani 1 1 d .
H4A H 0.2729 -0.1438 0.5910 0.024 Uiso 1 1 calc R
C5 C 0.2105(5) -0.0668(2) 0.51173(19) 0.0210(8) Uani 1 1 d .
H5A H 0.0983 -0.0520 0.5317 0.025 Uiso 1 1 calc R
C6 C 0.2639(4) -0.0326(2) 0.44732(19) 0.0192(8) Uani 1 1 d .
H6A H 0.1917 0.0050 0.4227 0.023 Uiso 1 1 calc R
C7 C 0.4305(4) -0.05698(18) 0.42118(18) 0.0155(8) Uani 1 1 d .
C8 C 0.4644(4) 0.02475(19) 0.30836(18) 0.0180(8) Uani 1 1 d .
H8A H 0.5692 0.0545 0.2904 0.022 Uiso 1 1 calc R
H8B H 0.3826 0.0626 0.3319 0.022 Uiso 1 1 calc R
C9 C 0.3678(4) -0.0130(2) 0.24561(19) 0.0207(8) Uani 1 1 d .
H9A H 0.2603 -0.0411 0.2633 0.025 Uiso 1 1 calc R
H9B H 0.4479 -0.0523 0.2231 0.025 Uiso 1 1 calc R
C10 C 0.3099(5) 0.0475(2) 0.1891(2) 0.0270(9) Uani 1 1 d .
H10A H 0.2367 0.0207 0.1519 0.032 Uiso 1 1 calc R
H10B H 0.2333 0.0877 0.2122 0.032 Uiso 1 1 calc R
C11 C 0.4672(5) 0.0881(2) 0.15336(19) 0.0270(9) Uani 1 1 d .
H11A H 0.4224 0.1236 0.1158 0.040 Uiso 1 1 calc R
H11B H 0.5461 0.0485 0.1319 0.040 Uiso 1 1 calc R
H11C H 0.5346 0.1184 0.1893 0.040 Uiso 1 1 calc R
C12 C 0.8478(4) -0.16679(19) 0.44138(19) 0.0196(8) Uani 1 1 d .
H12A H 0.8705 -0.1578 0.4932 0.023 Uiso 1 1 calc R
H12B H 0.9557 -0.1494 0.4150 0.023 Uiso 1 1 calc R
C13 C 0.8205(5) -0.25389(19) 0.42881(19) 0.0239(9) Uani 1 1 d .
H13A H 0.7856 -0.2629 0.3781 0.029 Uiso 1 1 calc R
H13B H 0.7216 -0.2731 0.4595 0.029 Uiso 1 1 calc R
C14 C 0.9920(6) -0.3000(2) 0.4459(2) 0.0412(12) Uani 1 1 d .
H14A H 1.0333 -0.2864 0.4950 0.049 Uiso 1 1 calc R
H14B H 0.9646 -0.3570 0.4451 0.049 Uiso 1 1 calc R
C15 C 1.1432(6) -0.2831(3) 0.3930(3) 0.0630(16) Uani 1 1 d .
H15A H 1.2491 -0.3144 0.4060 0.095 Uiso 1 1 calc R
H15B H 1.1737 -0.2270 0.3947 0.095 Uiso 1 1 calc R
H15C H 1.1037 -0.2970 0.3444 0.095 Uiso 1 1 calc R
C16 C 0.6828(4) -0.15766(17) 0.15009(18) 0.0144(7) Uani 1 1 d .
C17 C 0.5122(4) -0.19246(18) 0.15482(19) 0.0165(8) Uani 1 1 d .
C18 C 0.3829(4) -0.17189(19) 0.10439(19) 0.0190(8) Uani 1 1 d .
H18A H 0.2659 -0.1939 0.1078 0.023 Uiso 1 1 calc R
C19 C 0.4197(5) -0.12041(18) 0.04947(19) 0.0202(8) Uani 1 1 d .
H19A H 0.3302 -0.1083 0.0146 0.024 Uiso 1 1 calc R
C20 C 0.5882(5) -0.08641(19) 0.04539(19) 0.0209(8) Uani 1 1 d .
H20A H 0.6133 -0.0508 0.0075 0.025 Uiso 1 1 calc R
C21 C 0.7212(4) -0.10329(18) 0.09557(18) 0.0162(8) Uani 1 1 d .
C22 C 0.4638(4) -0.24955(19) 0.21363(19) 0.0224(8) Uani 1 1 d .
H22A H 0.3404 -0.2682 0.2062 0.034 Uiso 1 1 calc R
H22B H 0.4730 -0.2231 0.2603 0.034 Uiso 1 1 calc R
H22C H 0.5464 -0.2945 0.2126 0.034 Uiso 1 1 calc R
C23 C 0.8974(4) -0.06017(19) 0.09150(19) 0.0216(8) Uani 1 1 d .
H23A H 0.9963 -0.0982 0.0921 0.032 Uiso 1 1 calc R
H23B H 0.9091 -0.0247 0.1327 0.032 Uiso 1 1 calc R
H23C H 0.9015 -0.0295 0.0470 0.032 Uiso 1 1 calc R

loop_
_atom_site_aniso_label
_atom_site_aniso_U_11
_atom_site_aniso_U_22
_atom_site_aniso_U_33
_atom_site_aniso_U_23
_atom_site_aniso_U_13
_atom_site_aniso_U_12
Te1 0.01502(14) 0.02384(13) 0.00778(12) 0.00067(10) -0.00035(10) 0.00306(9)
Se1 0.0181(2) 0.02449(18) 0.01021(18) -0.00188(15) 0.00238(15) -0.00344(14)
Cl1 0.0249(5) 0.0249(4) 0.0179(5) -0.0038(4) 0.0029(4) 0.0045(4)
N1 0.0173(16) 0.0179(13) 0.0099(15) 0.0000(12) 0.0000(13) 0.0009(12)
C1 0.0172(19) 0.0180(16) 0.0092(17) -0.0006(15) -0.0004(15) -0.0005(14)
N2 0.0137(15) 0.0184(14) 0.0119(15) 0.0005(13) -0.0009(12) -0.0005(11)
C2 0.0143(19) 0.0189(17) 0.0139(18) -0.0034(15) 0.0009(15) -0.0039(14)
C3 0.0192(19) 0.0214(17) 0.0159(19) 0.0023(16) -0.0021(16) -0.0024(15)
C4 0.024(2) 0.0274(18) 0.0102(18) -0.0002(16) 0.0035(16) -0.0103(16)
C5 0.018(2) 0.0265(19) 0.019(2) -0.0068(17) 0.0043(16) -0.0023(15)
C6 0.0180(19) 0.0243(18) 0.0151(19) -0.0016(16) -0.0042(16) 0.0016(15)
C7 0.0197(19) 0.0178(16) 0.0091(17) -0.0023(15) 0.0004(15) -0.0033(14)
C8 0.021(2) 0.0197(16) 0.0128(18) 0.0014(15) 0.0025(16) 0.0038(14)
C9 0.0160(19) 0.0299(19) 0.0162(19) -0.0021(17) -0.0012(16) 0.0028(15)
C10 0.026(2) 0.038(2) 0.017(2) 0.0001(18) -0.0060(17) 0.0076(17)
C11 0.044(2) 0.0284(19) 0.0088(18) 0.0005(16) -0.0040(18) 0.0070(17)
C12 0.0175(19) 0.0277(18) 0.0135(18) 0.0072(17) -0.0011(15) 0.0028(15)
C13 0.034(2) 0.0231(18) 0.0145(19) 0.0031(16) 0.0025(17) 0.0071(16)
C14 0.060(3) 0.044(2) 0.020(2) 0.008(2) 0.004(2) 0.029(2)
C15 0.056(3) 0.095(4) 0.039(3) 0.015(3) 0.008(3) 0.055(3)
C16 0.0169(18) 0.0165(16) 0.0097(17) -0.0018(14) -0.0030(15) 0.0048(14)
C17 0.0166(19) 0.0189(17) 0.0142(18) -0.0031(15) 0.0024(16) 0.0053(14)
C18 0.0140(19) 0.0227(17) 0.020(2) -0.0087(16) -0.0050(16) 0.0030(14)
C19 0.024(2) 0.0213(17) 0.0155(19) -0.0050(16) -0.0119(16) 0.0089(15)
C20 0.029(2) 0.0224(17) 0.0115(18) 0.0015(16) -0.0018(16) 0.0032(16)
C21 0.0193(19) 0.0190(16) 0.0104(18) -0.0029(15) -0.0022(15) 0.0058(14)
C22 0.0167(19) 0.0261(18) 0.024(2) 0.0040(17) 0.0020(17) -0.0031(15)
C23 0.021(2) 0.0264(18) 0.017(2) 0.0059(17) 0.0016(16) 0.0006(15)

loop_
_atom_type_symbol
_atom_type_description
_atom_type_scat_dispersion_real
_atom_type_scat_dispersion_imag
_atom_type_scat_source
C C 0.0033 0.0016 'International Tables Vol C Tables 4.2.6.8 and 6.1.1.4'
H H 0.0000 0.0000 'International Tables Vol C Tables 4.2.6.8 and 6.1.1.4'
N N 0.0061 0.0033 'International Tables Vol C Tables 4.2.6.8 and 6.1.1.4'
Cl Cl 0.1484 0.1585 'International Tables Vol C Tables 4.2.6.8 and 6.1.1.4'
Se Se -0.0929 2.2259 'International Tables Vol C Tables 4.2.6.8 and 6.1.1.4'
Te Te -0.5308 1.6751 'International Tables Vol C Tables 4.2.6.8 and 6.1.1.4'

loop_
_geom_angle_atom_site_label_1
_geom_angle_atom_site_label_2
_geom_angle_atom_site_label_3
_geom_angle
C16 Te1 Cl1 86.13(8)
C16 Te1 Se1 91.09(8)
Cl1 Te1 Se1 175.81(2)
C1 Se1 Te1 102.55(10)
C1 N1 C7 108.2(3)
C1 N1 C8 126.1(3)
C7 N1 C8 125.6(3)
N2 C1 N1 109.0(3)
N2 C1 Se1 126.8(2)
N1 C1 Se1 124.1(2)
C1 N2 C2 108.7(3)
C1 N2 C12 126.9(3)
C2 N2 C12 124.3(3)
C7 C2 C3 122.6(3)
C7 C2 N2 106.5(3)
C3 C2 N2 130.8(3)
C4 C3 C2 115.7(3)
C4 C3 H3A 122.2
C2 C3 H3A 122.2
C5 C4 C3 122.1(3)
C5 C4 H4A 118.9
C3 C4 H4A 118.9
C4 C5 C6 122.1(3)
C4 C5 H5A 119.0
C6 C5 H5A 119.0
C5 C6 C7 115.8(3)
C5 C6 H6A 122.1
C7 C6 H6A 122.1
C2 C7 N1 107.6(3)
C2 C7 C6 121.8(3)
N1 C7 C6 130.6(3)
N1 C8 C9 112.5(3)
N1 C8 H8A 109.1
C9 C8 H8A 109.1
N1 C8 H8B 109.1
C9 C8 H8B 109.1
H8A C8 H8B 107.8
C8 C9 C10 112.2(3)
C8 C9 H9A 109.2
C10 C9 H9A 109.2
C8 C9 H9B 109.2
C10 C9 H9B 109.2
H9A C9 H9B 107.9
C11 C10 C9 113.1(3)
C11 C10 H10A 109.0
C9 C10 H10A 109.0
C11 C10 H10B 109.0
C9 C10 H10B 109.0
H10A C10 H10B 107.8
C10 C11 H11A 109.5
C10 C11 H11B 109.5
H11A C11 H11B 109.5
C10 C11 H11C 109.5
H11A C11 H11C 109.5
H11B C11 H11C 109.5
N2 C12 C13 113.4(3)
N2 C12 H12A 108.9
C13 C12 H12A 108.9
N2 C12 H12B 108.9
C13 C12 H12B 108.9
H12A C12 H12B 107.7
C12 C13 C14 111.0(3)
C12 C13 H13A 109.4
C14 C13 H13A 109.4
C12 C13 H13B 109.4
C14 C13 H13B 109.4
H13A C13 H13B 108.0
C15 C14 C13 112.7(3)
C15 C14 H14A 109.0
C13 C14 H14A 109.0
C15 C14 H14B 109.0
C13 C14 H14B 109.0
H14A C14 H14B 107.8
C14 C15 H15A 109.5
C14 C15 H15B 109.5
H15A C15 H15B 109.5
C14 C15 H15C 109.5
H15A C15 H15C 109.5
H15B C15 H15C 109.5
C21 C16 C17 120.7(3)
C21 C16 Te1 120.1(2)
C17 C16 Te1 119.1(2)
C18 C17 C16 118.4(3)
C18 C17 C22 119.1(3)
C16 C17 C22 122.5(3)
C19 C18 C17 121.6(3)
C19 C18 H18A 119.2
C17 C18 H18A 119.2
C18 C19 C20 119.5(3)
C18 C19 H19A 120.3
C20 C19 H19A 120.3
C19 C20 C21 121.3(3)
C19 C20 H20A 119.3
C21 C20 H20A 119.3
C20 C21 C16 118.4(3)
C20 C21 C23 118.9(3)
C16 C21 C23 122.6(3)
C17 C22 H22A 109.5
C17 C22 H22B 109.5
H22A C22 H22B 109.5
C17 C22 H22C 109.5
H22A C22 H22C 109.5
H22B C22 H22C 109.5
C21 C23 H23A 109.5
C21 C23 H23B 109.5
H23A C23 H23B 109.5
C21 C23 H23C 109.5
H23A C23 H23C 109.5
H23B C23 H23C 109.5

loop_
_geom_bond_atom_site_label_1
_geom_bond_atom_site_label_2
_geom_bond_distance
Te1 C16 2.128(3)
Te1 Cl1 2.6785(10)
Te1 Se1 2.7245(7)
Se1 C1 1.882(3)
N1 C1 1.355(4)
N1 C7 1.388(4)
N1 C8 1.459(4)
C1 N2 1.346(4)
N2 C2 1.399(4)
N2 C12 1.464(4)
C2 C7 1.381(5)
C2 C3 1.393(4)
C3 C4 1.390(4)
C3 H3A 0.9500
C4 C5 1.387(5)
C4 H4A 0.9500
C5 C6 1.394(4)
C5 H5A 0.9500
C6 C7 1.398(4)
C6 H6A 0.9500
C8 C9 1.511(5)
C8 H8A 0.9900
C8 H8B 0.9900
C9 C10 1.530(5)
C9 H9A 0.9900
C9 H9B 0.9900
C10 C11 1.516(5)
C10 H10A 0.9900
C10 H10B 0.9900
C11 H11A 0.9800
C11 H11B 0.9800
C11 H11C 0.9800
C12 C13 1.511(4)
C12 H12A 0.9900
C12 H12B 0.9900
C13 C14 1.530(5)
C13 H13A 0.9900
C13 H13B 0.9900
C14 C15 1.528(5)
C14 H14A 0.9900
C14 H14B 0.9900
C15 H15A 0.9800
C15 H15B 0.9800
C15 H15C 0.9800
C16 C21 1.403(4)
C16 C17 1.404(4)
C17 C18 1.385(5)
C17 C22 1.509(4)
C18 C19 1.375(5)
C18 H18A 0.9500
C19 C20 1.383(5)
C19 H19A 0.9500
C20 C21 1.387(5)
C20 H20A 0.9500
C21 C23 1.505(4)
C22 H22A 0.9800
C22 H22B 0.9800
C22 H22C 0.9800
C23 H23A 0.9800
C23 H23B 0.9800
C23 H23C 0.9800

loop_
_geom_torsion_atom_site_label_1
_geom_torsion_atom_site_label_2
_geom_torsion_atom_site_label_3
_geom_torsion_atom_site_label_4
_geom_torsion
C16 Te1 Se1 C1 87.16(14)
Cl1 Te1 Se1 C1 135.6(3)
C7 N1 C1 N2 0.0(4)
C8 N1 C1 N2 179.3(3)
C7 N1 C1 Se1 -175.6(2)
C8 N1 C1 Se1 3.8(5)
Te1 Se1 C1 N2 69.5(3)
Te1 Se1 C1 N1 -115.8(3)
N1 C1 N2 C2 0.4(4)
Se1 C1 N2 C2 175.8(2)
N1 C1 N2 C12 -175.7(3)
Se1 C1 N2 C12 -0.3(5)
C1 N2 C2 C7 -0.7(4)
C12 N2 C2 C7 175.6(3)
C1 N2 C2 C3 -176.8(3)
C12 N2 C2 C3 -0.6(5)
C7 C2 C3 C4 0.9(5)
N2 C2 C3 C4 176.6(3)
C2 C3 C4 C5 -1.1(5)
C3 C4 C5 C6 0.7(5)
C4 C5 C6 C7 0.0(5)
C3 C2 C7 N1 177.2(3)
N2 C2 C7 N1 0.7(3)
C3 C2 C7 C6 -0.3(5)
N2 C2 C7 C6 -176.9(3)
C1 N1 C7 C2 -0.4(4)
C8 N1 C7 C2 -179.7(3)
C1 N1 C7 C6 176.8(4)
C8 N1 C7 C6 -2.5(5)
C5 C6 C7 C2 -0.2(5)
C5 C6 C7 N1 -177.0(3)
C1 N1 C8 C9 88.4(4)
C7 N1 C8 C9 -92.4(4)
N1 C8 C9 C10 -178.0(2)
C8 C9 C10 C11 64.5(4)
C1 N2 C12 C13 -107.4(4)
C2 N2 C12 C13 77.0(4)
N2 C12 C13 C14 173.9(3)
C12 C13 C14 C15 -68.1(4)
Cl1 Te1 C16 C21 -102.0(2)
Se1 Te1 C16 C21 74.9(2)
Cl1 Te1 C16 C17 74.7(2)
Se1 Te1 C16 C17 -108.4(2)
C21 C16 C17 C18 0.1(5)
Te1 C16 C17 C18 -176.6(2)
C21 C16 C17 C22 -178.4(3)
Te1 C16 C17 C22 5.0(4)
C16 C17 C18 C19 1.8(5)
C22 C17 C18 C19 -179.7(3)
C17 C18 C19 C20 -1.9(5)
C18 C19 C20 C21 0.1(5)
C19 C20 C21 C16 1.6(5)
C19 C20 C21 C23 -175.7(3)
C17 C16 C21 C20 -1.7(5)
Te1 C16 C21 C20 174.9(2)
C17 C16 C21 C23 175.5(3)
Te1 C16 C21 C23 -7.9(4)
